data_4071639
loop_
_publ_author_name
'Araki, Kenjirou'
'Kuwata, Shigeki'
'Ikariya, Takao'

_publ_section_title
;
 Isolation and Interconversion of ProticN-Heterocyclic Carbene and
 Imidazolyl Complexes: Application to Catalytic Dehydrative Condensation
 ofN-(2-Pyridyl)benzimidazole and Allyl Alcohol
;
_journal_issue 10
_journal_name_full Organometallics
_journal_page_first 2176
_journal_paper_doi 10.1021/om800285n
_journal_volume 27
_journal_year 2008
_chemical_formula_moiety 'C24 H24 F6 N4 O7 Ru S2 '
_chemical_formula_sum 'C24 H24 F6 N4 O7 Ru S2'
_chemical_formula_weight 759.66
_space_group_IT_number 14
_symmetry_cell_setting monoclinic
_symmetry_Int_Tables_number 14
_symmetry_space_group_name_Hall '-P 2yn'
_symmetry_space_group_name_H-M 'P 1 21/n 1'
_cell_angle_alpha 90.0000
_cell_angle_beta 94.443(8)
_cell_angle_gamma 90.0000
_cell_formula_units_Z 4
_cell_length_a 9.7732(10)
_cell_length_b 25.207(3)
_cell_length_c 11.618(2)
_cell_measurement_reflns_used 9489
_cell_measurement_temperature 193.1
_cell_measurement_theta_max 31.5
_cell_measurement_theta_min 2.2
_cell_volume 2853.5(7)
_computing_cell_refinement CrystalClear
_computing_data_collection CrystalClear
_computing_data_reduction CrystalStructure
_computing_publication_material 'CrystalStructure 3.8'
_computing_structure_refinement CRYSTALS
_computing_structure_solution SIR92
_diffrn_detector_area_resol_mean 7.31
_diffrn_measured_fraction_theta_full 0.975
_diffrn_measured_fraction_theta_max 0.868
_diffrn_measurement_device_type 'Rigaku Saturn'
_diffrn_measurement_method \w
_diffrn_radiation_type 'Mo K\a'
_diffrn_radiation_wavelength 0.71070
_diffrn_reflns_av_R_equivalents 0.060
_diffrn_reflns_limit_h_max 13
_diffrn_reflns_limit_h_min -14
_diffrn_reflns_limit_k_max 36
_diffrn_reflns_limit_k_min -36
_diffrn_reflns_limit_l_max 16
_diffrn_reflns_limit_l_min -12
_diffrn_reflns_number 26118
_diffrn_reflns_theta_full 27.50
_diffrn_reflns_theta_max 31.56
_exptl_absorpt_coefficient_mu 0.786
_exptl_absorpt_correction_T_max 0.924
_exptl_absorpt_correction_T_min 0.713
_exptl_absorpt_correction_type multi-scan
_exptl_absorpt_process_details 'Jacobson, R. (1998) Private communication'
_exptl_crystal_colour orange
_exptl_crystal_density_diffrn 1.768
_exptl_crystal_density_method 'not measured'
_exptl_crystal_description block
_exptl_crystal_F_000 1528.00
_exptl_crystal_size_max 0.30
_exptl_crystal_size_mid 0.20
_exptl_crystal_size_min 0.10
_refine_diff_density_max 1.09
_refine_diff_density_min -0.80
_refine_ls_extinction_method none
_refine_ls_goodness_of_fit_ref 1.000
_refine_ls_hydrogen_treatment constr
_refine_ls_number_parameters 421
_refine_ls_number_reflns 6393
_refine_ls_R_factor_gt 0.0560
_refine_ls_shift/su_max 0.0000
_refine_ls_structure_factor_coef Fsqd
_refine_ls_weighting_details 'w = 1/[0.0011Fo^2^ + 1.6000\s(Fo^2^)]/(4Fo^2^)'
_refine_ls_weighting_scheme calc
_refine_ls_wR_factor_ref 0.1610
_reflns_number_gt 4368
_reflns_number_total 6395
_reflns_threshold_expression F^2^>2.0\s(F^2^)
_cod_data_source_file om800285n-file004.cif
_cod_data_source_block '__4'
_cod_original_formula_sum 'C24 H24 F6 N4 O7 Ru S2 '
_cod_database_code 4071639

loop_
_symmetry_equiv_pos_site_id
_symmetry_equiv_pos_as_xyz
1 +X,+Y,+Z
2 1/2-X,1/2+Y,1/2-Z
3 -X,-Y,-Z
4 1/2+X,1/2-Y,1/2+Z

loop_
_atom_site_label
_atom_site_type_symbol
_atom_site_fract_x
_atom_site_fract_y
_atom_site_fract_z
_atom_site_U_iso_or_equiv
_atom_site_adp_type
_atom_site_occupancy
_atom_site_symmetry_multiplicity
_atom_site_calc_flag
_atom_site_refinement_flags
Ru(1) Ru 0.16827(5) 0.13529(2) 0.24341(3) 0.02256(11) Uani 1.00 1 d .
S(1) S 0.19554(16) -0.03145(6) 0.40012(12) 0.0324(4) Uani 1.00 1 d .
S(2) S 0.61688(19) 0.17040(7) 0.09420(16) 0.0439(4) Uani 1.00 1 d .
F(1) F 0.3300(5) -0.1200(2) 0.3892(4) 0.0839(18) Uani 1.00 1 d .
F(2) F 0.4553(4) -0.0510(2) 0.4022(4) 0.0838(18) Uani 1.00 1 d .
F(3) F 0.3619(5) -0.0803(2) 0.5505(3) 0.0718(15) Uani 1.00 1 d .
F(4) F 0.6303(5) 0.10670(19) -0.0808(3) 0.0654(15) Uani 1.00 1 d .
F(5) F 0.5219(5) 0.1791(2) -0.1186(4) 0.0844(18) Uani 1.00 1 d .
F(6) F 0.7396(5) 0.1790(2) -0.0945(4) 0.0868(19) Uani 1.00 1 d .
O(1) O 0.4026(5) 0.0625(2) 0.2730(4) 0.0501(14) Uani 1.00 1 d .
O(2) O 0.2289(5) 0.01771(18) 0.4557(3) 0.0455(13) Uani 1.00 1 d .
O(3) O 0.0897(4) -0.0601(2) 0.4507(4) 0.0518(15) Uani 1.00 1 d .
O(4) O 0.1880(5) -0.03016(19) 0.2773(3) 0.0450(13) Uani 1.00 1 d .
O(5) O 0.6205(5) 0.2267(2) 0.1023(5) 0.0635(17) Uani 1.00 1 d .
O(6) O 0.7355(5) 0.1440(2) 0.1471(4) 0.0552(15) Uani 1.00 1 d .
O(7) O 0.4913(5) 0.1460(2) 0.1162(4) 0.0583(16) Uani 1.00 1 d .
N(1) N -0.0675(4) 0.05394(18) 0.2923(3) 0.0261(12) Uani 1.00 1 d .
N(2) N -0.0389(4) 0.07027(18) 0.1129(3) 0.0223(11) Uani 1.00 1 d .
N(3) N 0.1207(4) 0.13056(19) 0.0623(3) 0.0276(12) Uani 1.00 1 d .
N(4) N 0.3058(5) 0.0878(2) 0.2561(3) 0.0281(13) Uani 1.00 1 d .
C(1) C 0.2881(6) 0.1964(2) 0.3531(4) 0.0312(15) Uani 1.00 1 d .
C(2) C 0.1808(6) 0.1727(2) 0.4176(4) 0.0313(16) Uani 1.00 1 d .
C(3) C 0.0486(6) 0.1873(2) 0.3631(4) 0.0306(15) Uani 1.00 1 d .
C(4) C 0.0745(6) 0.2159(2) 0.2595(4) 0.0280(14) Uani 1.00 1 d .
C(5) C 0.2218(6) 0.2229(2) 0.2556(4) 0.0284(14) Uani 1.00 1 d .
C(6) C 0.4429(6) 0.1952(2) 0.3851(5) 0.0436(19) Uani 1.00 1 d .
C(7) C 0.2023(8) 0.1443(2) 0.5320(4) 0.045(2) Uani 1.00 1 d .
C(8) C -0.0887(7) 0.1772(2) 0.4064(5) 0.0428(19) Uani 1.00 1 d .
C(9) C -0.0311(6) 0.2398(2) 0.1790(5) 0.0400(18) Uani 1.00 1 d .
C(10) C 0.2899(7) 0.2590(2) 0.1737(5) 0.0407(18) Uani 1.00 1 d .
C(11) C 0.0068(5) 0.0827(2) 0.2240(4) 0.0238(13) Uani 1.00 1 d .
C(12) C -0.1618(6) 0.0233(2) 0.2273(4) 0.0281(14) Uani 1.00 1 d .
C(13) C -0.2575(6) -0.0114(2) 0.2622(5) 0.0366(17) Uani 1.00 1 d .
C(14) C -0.3420(7) -0.0361(2) 0.1756(5) 0.045(2) Uani 1.00 1 d .
C(15) C -0.3224(7) -0.0262(2) 0.0587(5) 0.0402(18) Uani 1.00 1 d .
C(16) C -0.2243(6) 0.0082(2) 0.0241(4) 0.0304(15) Uani 1.00 1 d .
C(17) C -0.1446(5) 0.0335(2) 0.1117(4) 0.0255(14) Uani 1.00 1 d .
C(18) C 0.0173(5) 0.0982(2) 0.0241(4) 0.0251(14) Uani 1.00 1 d .
C(19) C -0.0252(6) 0.0932(2) -0.0919(4) 0.0345(16) Uani 1.00 1 d .
C(20) C 0.0413(7) 0.1226(2) -0.1700(4) 0.0419(19) Uani 1.00 1 d .
C(21) C 0.1495(7) 0.1560(3) -0.1317(4) 0.045(2) Uani 1.00 1 d .
C(22) C 0.1882(7) 0.1596(2) -0.0151(4) 0.0386(18) Uani 1.00 1 d .
C(23) C 0.3430(7) -0.0728(3) 0.4365(6) 0.047(2) Uani 1.00 1 d .
C(24) C 0.6305(8) 0.1574(3) -0.0549(6) 0.055(2) Uani 1.00 1 d .
H(1) H -0.0571 0.0546 0.3742 0.031 Uiso 1.00 1 c R
H(2) H 0.4611 0.1760 0.4548 0.052 Uiso 1.00 1 c R
H(3) H 0.4757 0.2305 0.3952 0.052 Uiso 1.00 1 c R
H(4) H 0.4881 0.1786 0.3251 0.052 Uiso 1.00 1 c R
H(5) H 0.1163 0.1347 0.5588 0.053 Uiso 1.00 1 c R
H(6) H 0.2495 0.1672 0.5866 0.054 Uiso 1.00 1 c R
H(7) H 0.2556 0.1133 0.5227 0.054 Uiso 1.00 1 c R
H(8) H -0.1579 0.1924 0.3547 0.053 Uiso 1.00 1 c R
H(9) H -0.0913 0.1931 0.4804 0.053 Uiso 1.00 1 c R
H(10) H -0.1044 0.1401 0.4123 0.053 Uiso 1.00 1 c R
H(11) H 0.0130 0.2593 0.1225 0.048 Uiso 1.00 1 c R
H(12) H -0.0863 0.2631 0.2200 0.048 Uiso 1.00 1 c R
H(13) H -0.0872 0.2130 0.1422 0.048 Uiso 1.00 1 c R
H(14) H 0.3862 0.2582 0.1924 0.050 Uiso 1.00 1 c R
H(15) H 0.2573 0.2943 0.1798 0.050 Uiso 1.00 1 c R
H(16) H 0.2702 0.2466 0.0970 0.050 Uiso 1.00 1 c R
H(17) H -0.2681 -0.0182 0.3414 0.044 Uiso 1.00 1 c R
H(18) H -0.4112 -0.0601 0.1955 0.054 Uiso 1.00 1 c R
H(19) H -0.3797 -0.0442 0.0015 0.048 Uiso 1.00 1 c R
H(20) H -0.2126 0.0143 -0.0553 0.036 Uiso 1.00 1 c R
H(21) H -0.0974 0.0697 -0.1172 0.042 Uiso 1.00 1 c R
H(22) H 0.0144 0.1201 -0.2501 0.050 Uiso 1.00 1 c R
H(23) H 0.1960 0.1765 -0.1851 0.055 Uiso 1.00 1 c R
H(24) H 0.2624 0.1820 0.0114 0.047 Uiso 1.00 1 c R

loop_
_atom_site_aniso_label
_atom_site_aniso_U_11
_atom_site_aniso_U_22
_atom_site_aniso_U_33
_atom_site_aniso_U_12
_atom_site_aniso_U_13
_atom_site_aniso_U_23
Ru(1) 0.0304(2) 0.0209(2) 0.0165(2) -0.0030(2) 0.00242(15) -0.00100(18)
S(1) 0.0353(8) 0.0367(8) 0.0253(7) -0.0031(6) 0.0023(5) 0.0050(6)
S(2) 0.0371(9) 0.0369(9) 0.0583(10) 0.0016(7) 0.0078(7) 0.0033(8)
F(1) 0.098(4) 0.049(3) 0.103(3) 0.022(2) -0.001(3) -0.025(2)
F(2) 0.042(2) 0.097(4) 0.113(4) 0.006(2) 0.015(2) 0.011(3)
F(3) 0.078(3) 0.075(3) 0.059(2) 0.023(2) -0.020(2) 0.015(2)
F(4) 0.083(3) 0.053(3) 0.060(2) 0.007(2) 0.003(2) -0.003(2)
F(5) 0.092(4) 0.084(4) 0.076(3) 0.011(3) -0.007(2) 0.035(2)
F(6) 0.072(3) 0.081(3) 0.115(4) 0.004(2) 0.057(3) 0.036(3)
O(1) 0.038(2) 0.043(2) 0.069(3) 0.009(2) 0.006(2) 0.016(2)
O(2) 0.070(3) 0.031(2) 0.036(2) -0.002(2) 0.005(2) -0.0034(19)
O(3) 0.038(2) 0.060(3) 0.058(2) -0.013(2) 0.008(2) 0.017(2)
O(4) 0.061(3) 0.047(2) 0.026(2) -0.011(2) -0.0046(19) -0.0034(19)
O(5) 0.054(3) 0.035(2) 0.103(4) 0.002(2) 0.018(3) 0.000(2)
O(6) 0.043(2) 0.047(3) 0.072(3) 0.013(2) -0.014(2) -0.002(2)
O(7) 0.046(3) 0.062(3) 0.070(3) -0.012(2) 0.025(2) 0.009(2)
N(1) 0.032(2) 0.029(2) 0.017(2) -0.007(2) 0.0012(18) -0.0019(18)
N(2) 0.026(2) 0.026(2) 0.0141(19) -0.0009(19) 0.0008(16) -0.0044(17)
N(3) 0.034(2) 0.029(2) 0.021(2) 0.002(2) 0.0095(18) 0.0018(19)
N(4) 0.037(3) 0.026(2) 0.022(2) -0.003(2) 0.005(2) 0.0008(19)
C(1) 0.043(3) 0.022(2) 0.028(2) -0.003(2) -0.001(2) -0.008(2)
C(2) 0.050(3) 0.025(3) 0.019(2) -0.001(2) 0.003(2) -0.006(2)
C(3) 0.043(3) 0.022(2) 0.027(2) -0.001(2) 0.007(2) -0.005(2)
C(4) 0.039(3) 0.020(2) 0.025(2) 0.003(2) 0.004(2) -0.005(2)
C(5) 0.038(3) 0.024(2) 0.025(2) -0.001(2) 0.007(2) 0.000(2)
C(6) 0.044(4) 0.045(4) 0.040(3) -0.009(3) -0.006(2) -0.010(3)
C(7) 0.080(5) 0.036(3) 0.018(2) -0.005(3) -0.005(2) -0.001(2)
C(8) 0.055(4) 0.040(3) 0.037(3) 0.000(3) 0.026(3) -0.002(2)
C(9) 0.041(3) 0.043(3) 0.035(3) 0.008(3) -0.001(2) 0.004(2)
C(10) 0.047(4) 0.033(3) 0.044(3) -0.006(3) 0.015(2) 0.005(2)
C(11) 0.031(2) 0.022(2) 0.019(2) -0.003(2) 0.003(2) -0.001(2)
C(12) 0.031(3) 0.025(2) 0.028(2) -0.003(2) 0.005(2) -0.006(2)
C(13) 0.042(3) 0.039(3) 0.030(2) -0.011(3) 0.007(2) -0.001(2)
C(14) 0.043(4) 0.044(4) 0.048(3) -0.019(3) 0.010(3) -0.008(3)
C(15) 0.042(3) 0.043(3) 0.035(3) -0.006(3) -0.003(2) -0.011(2)
C(16) 0.032(3) 0.034(3) 0.025(2) 0.001(2) -0.000(2) -0.008(2)
C(17) 0.030(3) 0.022(2) 0.024(2) -0.000(2) 0.003(2) -0.005(2)
C(18) 0.030(3) 0.026(2) 0.019(2) 0.002(2) 0.002(2) -0.003(2)
C(19) 0.039(3) 0.042(3) 0.023(2) -0.002(2) 0.004(2) -0.001(2)
C(20) 0.053(4) 0.055(4) 0.018(2) -0.005(3) 0.004(2) -0.004(2)
C(21) 0.062(4) 0.053(4) 0.021(2) -0.011(3) 0.011(2) 0.003(2)
C(22) 0.053(4) 0.041(3) 0.024(2) -0.008(3) 0.015(2) 0.003(2)
C(23) 0.040(4) 0.047(4) 0.053(4) 0.002(3) 0.003(3) 0.002(3)
C(24) 0.049(4) 0.045(4) 0.072(5) 0.010(3) 0.010(3) 0.022(4)

loop_
_atom_type_symbol
_atom_type_description
_atom_type_scat_dispersion_real
_atom_type_scat_dispersion_imag
_atom_type_scat_source
C C 0.003 0.002
;
International Tables for Crystallography
(1992, Vol. C, Tables 4.2.6.8 and 6.1.1.4)
;
H H 0.000 0.000
;
International Tables for Crystallography
(1992, Vol. C, Table 6.1.1.4)
;
F F 0.017 0.010
;
International Tables for Crystallography
(1992, Vol. C, Tables 4.2.6.8 and 6.1.1.4)
;
N N 0.006 0.003
;
International Tables for Crystallography
(1992, Vol. C, Tables 4.2.6.8 and 6.1.1.4)
;
O O 0.011 0.006
;
International Tables for Crystallography
(1992, Vol. C, Tables 4.2.6.8 and 6.1.1.4)
;
Ru Ru -1.259 0.836
;
International Tables for Crystallography
(1992, Vol. C, Tables 4.2.6.8 and 6.1.1.4)
;
S S 0.125 0.123
;
International Tables for Crystallography
(1992, Vol. C, Tables 4.2.6.8 and 6.1.1.4)
;

loop_
_geom_angle_atom_site_label_1
_geom_angle_atom_site_label_2
_geom_angle_atom_site_label_3
_geom_angle
_geom_angle_publ_flag
N(4) Ru(1) N(3) 98.55(18) yes
C(1) Ru(1) N(3) 131.28(19) yes
C(2) Ru(1) N(3) 156.43(19) yes
C(3) Ru(1) N(3) 123.32(19) yes
C(4) Ru(1) N(3) 94.23(18) yes
C(5) Ru(1) N(3) 98.52(18) yes
C(11) Ru(1) N(3) 75.40(18) yes
Ru(1) N(3) C(18) 117.5(3) yes
Ru(1) N(3) C(22) 122.8(3) yes
Ru(1) N(4) O(1) 171.0(4) yes
C(1) Ru(1) N(4) 93.2(2) yes
C(2) Ru(1) N(4) 102.7(2) yes
C(3) Ru(1) N(4) 138.05(19) yes
C(4) Ru(1) N(4) 154.7(2) yes
C(5) Ru(1) N(4) 118.4(2) yes
C(11) Ru(1) N(4) 98.2(2) yes
Ru(1) C(1) C(2) 69.6(3) yes
C(2) Ru(1) C(1) 37.9(2) yes
C(3) Ru(1) C(1) 62.4(2) yes
C(4) Ru(1) C(1) 62.3(2) yes
Ru(1) C(1) C(5) 71.9(3) yes
C(5) Ru(1) C(1) 36.68(19) yes
Ru(1) C(1) C(6) 125.6(4) yes
C(11) Ru(1) C(1) 149.0(2) yes
Ru(1) C(2) C(1) 72.5(3) yes
Ru(1) C(2) C(3) 74.0(3) yes
C(3) Ru(1) C(2) 37.1(2) yes
C(4) Ru(1) C(2) 62.3(2) yes
C(5) Ru(1) C(2) 62.28(19) yes
Ru(1) C(2) C(7) 126.3(4) yes
C(11) Ru(1) C(2) 111.1(2) yes
Ru(1) C(3) C(2) 68.8(3) yes
Ru(1) C(3) C(4) 69.5(3) yes
C(4) Ru(1) C(3) 37.01(19) yes
C(5) Ru(1) C(3) 62.1(2) yes
Ru(1) C(3) C(8) 128.3(4) yes
C(11) Ru(1) C(3) 90.7(2) yes
Ru(1) C(4) C(3) 73.5(3) yes
Ru(1) C(4) C(5) 72.3(3) yes
C(5) Ru(1) C(4) 37.6(2) yes
Ru(1) C(4) C(9) 126.2(3) yes
C(11) Ru(1) C(4) 106.1(2) yes
Ru(1) C(5) C(1) 71.4(3) yes
Ru(1) C(5) C(4) 70.1(3) yes
Ru(1) C(5) C(10) 131.1(3) yes
C(11) Ru(1) C(5) 143.4(2) yes
Ru(1) C(11) N(1) 137.2(3) yes
Ru(1) C(11) N(2) 116.3(3) yes
O(3) S(1) O(2) 113.7(2) yes
O(4) S(1) O(2) 115.3(2) yes
C(23) S(1) O(2) 104.2(3) yes
O(4) S(1) O(3) 116.2(2) yes
C(23) S(1) O(3) 101.7(3) yes
C(23) S(1) O(4) 103.1(3) yes
S(1) C(23) F(1) 112.1(5) yes
S(1) C(23) F(2) 111.1(5) yes
S(1) C(23) F(3) 111.2(5) yes
O(7) S(2) O(5) 116.1(3) yes
O(6) S(2) O(5) 114.8(3) yes
C(24) S(2) O(5) 104.2(3) yes
O(7) S(2) O(6) 113.9(3) yes
C(24) S(2) O(6) 102.3(3) yes
C(24) S(2) O(7) 103.2(3) yes
S(2) C(24) F(4) 113.8(5) yes
S(2) C(24) F(5) 110.0(5) yes
S(2) C(24) F(6) 112.9(5) yes
F(1) C(23) F(2) 107.9(6) yes
F(1) C(23) F(3) 106.7(6) yes
F(2) C(23) F(3) 107.7(5) yes
F(4) C(24) F(5) 106.2(6) yes
F(4) C(24) F(6) 108.1(6) yes
F(5) C(24) F(6) 105.2(6) yes
N(1) C(11) N(2) 106.5(4) yes
C(12) N(1) C(11) 110.5(4) yes
N(1) C(12) C(13) 129.7(5) yes
N(1) C(12) C(17) 107.4(4) yes
C(18) N(2) C(11) 117.5(4) yes
C(17) N(2) C(11) 110.5(4) yes
C(18) N(2) C(17) 131.7(4) yes
N(2) C(17) C(12) 105.0(4) yes
N(2) C(17) C(16) 133.5(4) yes
N(2) C(18) N(3) 112.9(4) yes
N(2) C(18) C(19) 124.6(5) yes
C(22) N(3) C(18) 119.7(4) yes
N(3) C(18) C(19) 122.5(5) yes
N(3) C(22) C(21) 120.0(6) yes
C(1) C(2) C(3) 109.0(4) yes
C(5) C(1) C(2) 107.3(5) yes
C(6) C(1) C(2) 127.1(5) yes
C(1) C(2) C(7) 126.0(5) yes
C(1) C(5) C(4) 108.0(4) yes
C(6) C(1) C(5) 125.5(5) yes
C(1) C(5) C(10) 126.0(5) yes
C(2) C(3) C(4) 106.5(5) yes
C(7) C(2) C(3) 124.5(5) yes
C(2) C(3) C(8) 127.4(5) yes
C(3) C(4) C(5) 109.0(4) yes
C(8) C(3) C(4) 126.1(5) yes
C(3) C(4) C(9) 125.2(5) yes
C(9) C(4) C(5) 125.4(5) yes
C(4) C(5) C(10) 125.4(5) yes
C(17) C(12) C(13) 122.9(5) yes
C(12) C(13) C(14) 116.8(5) yes
C(12) C(17) C(16) 121.4(5) yes
C(13) C(14) C(15) 119.9(6) yes
C(14) C(15) C(16) 122.9(5) yes
C(15) C(16) C(17) 116.1(5) yes
C(18) C(19) C(20) 118.2(5) yes
C(19) C(20) C(21) 120.0(5) yes
C(20) C(21) C(22) 119.7(6) yes
H(1) N(1) C(11) 124.5764 no
H(1) N(1) C(12) 124.8994 no
N(3) C(22) H(24) 119.9222 no
C(1) C(6) H(4) 109.7029 no
C(1) C(6) H(2) 109.4443 no
C(1) C(6) H(3) 109.2583 no
C(2) C(7) H(7) 109.2921 no
C(2) C(7) H(5) 110.0717 no
C(2) C(7) H(6) 109.0490 no
C(3) C(8) H(10) 110.3507 no
C(3) C(8) H(8) 109.3712 no
C(3) C(8) H(9) 108.6791 no
C(4) C(9) H(13) 110.3513 no
C(4) C(9) H(11) 108.6041 no
C(4) C(9) H(12) 109.4400 no
C(5) C(10) H(16) 109.0725 no
C(5) C(10) H(14) 108.8298 no
C(5) C(10) H(15) 110.5093 no
H(4) C(6) H(2) 109.4800 no
H(3) C(6) H(2) 109.4731 no
H(4) C(6) H(3) 109.4684 no
H(7) C(7) H(5) 109.4786 no
H(6) C(7) H(5) 109.4688 no
H(7) C(7) H(6) 109.4653 no
H(10) C(8) H(8) 109.4733 no
H(9) C(8) H(8) 109.4717 no
H(10) C(8) H(9) 109.4770 no
H(13) C(9) H(11) 109.4768 no
H(12) C(9) H(11) 109.4773 no
H(13) C(9) H(12) 109.4732 no
H(16) C(10) H(14) 109.4705 no
H(15) C(10) H(14) 109.4684 no
H(16) C(10) H(15) 109.4719 no
C(12) C(13) H(17) 122.1703 no
H(17) C(13) C(14) 120.9829 no
C(13) C(14) H(18) 120.0074 no
H(18) C(14) C(15) 120.0475 no
C(14) C(15) H(19) 118.2403 no
C(15) C(16) H(20) 121.5979 no
H(19) C(15) C(16) 118.9085 no
H(20) C(16) C(17) 122.3418 no
C(18) C(19) H(21) 121.1891 no
H(21) C(19) C(20) 120.6507 no
C(19) C(20) H(22) 120.1436 no
C(20) C(21) H(23) 120.5726 no
H(22) C(20) C(21) 119.8439 no
C(21) C(22) H(24) 120.0640 no
H(23) C(21) C(22) 119.7488 no

loop_
_geom_bond_atom_site_label_1
_geom_bond_atom_site_label_2
_geom_bond_distance
_geom_bond_publ_flag
Ru(1) N(3) 2.122(4) yes
Ru(1) N(4) 1.797(5) yes
Ru(1) C(1) 2.266(5) yes
Ru(1) C(2) 2.228(5) yes
Ru(1) C(3) 2.297(5) yes
Ru(1) C(4) 2.243(5) yes
Ru(1) C(5) 2.272(5) yes
Ru(1) C(11) 2.060(5) yes
S(1) O(2) 1.424(4) yes
S(1) O(3) 1.425(5) yes
S(1) O(4) 1.424(4) yes
S(1) C(23) 1.802(7) yes
S(2) O(5) 1.422(5) yes
S(2) O(6) 1.434(5) yes
S(2) O(7) 1.414(5) yes
S(2) C(24) 1.778(8) yes
F(1) C(23) 1.313(9) yes
F(2) C(23) 1.315(9) yes
F(3) C(23) 1.338(8) yes
F(4) C(24) 1.313(9) yes
F(5) C(24) 1.361(9) yes
F(6) C(24) 1.312(10) yes
O(1) N(4) 1.145(6) yes
N(1) C(11) 1.332(7) yes
N(1) C(12) 1.382(7) yes
N(2) C(11) 1.369(6) yes
N(2) C(17) 1.388(7) yes
N(2) C(18) 1.396(6) yes
N(3) Ru(1) 2.122(4) yes
N(3) C(18) 1.347(7) yes
N(3) C(22) 1.368(7) yes
C(1) C(2) 1.462(8) yes
C(1) C(5) 1.428(7) yes
C(1) C(6) 1.530(9) yes
C(2) C(3) 1.442(8) yes
C(2) C(7) 1.511(7) yes
C(3) C(4) 1.442(7) yes
C(3) C(8) 1.491(9) yes
C(4) C(5) 1.454(8) yes
C(4) C(9) 1.467(8) yes
C(5) C(10) 1.507(8) yes
C(12) C(13) 1.364(8) yes
C(12) C(17) 1.390(7) yes
C(13) C(14) 1.398(8) yes
C(14) C(15) 1.408(9) yes
C(15) C(16) 1.377(9) yes
C(16) C(17) 1.387(7) yes
C(18) N(3) 1.347(7) yes
C(18) C(19) 1.384(7) yes
C(19) C(20) 1.374(9) yes
C(20) C(21) 1.397(10) yes
C(21) C(22) 1.381(7) yes
C(22) N(3) 1.368(7) yes
N(1) H(1) 0.9500 no
C(6) H(2) 0.9499 no
C(6) H(3) 0.9501 no
C(6) H(4) 0.9500 no
C(7) H(5) 0.9500 no
C(7) H(6) 0.9499 no
C(7) H(7) 0.9499 no
C(8) H(8) 0.9500 no
C(8) H(9) 0.9500 no
C(8) H(10) 0.9500 no
C(9) H(11) 0.9500 no
C(9) H(12) 0.9500 no
C(9) H(13) 0.9500 no
C(10) H(14) 0.9500 no
C(10) H(15) 0.9499 no
C(10) H(16) 0.9500 no
C(13) H(17) 0.9500 no
C(14) H(18) 0.9501 no
C(15) H(19) 0.9500 no
C(16) H(20) 0.9501 no
C(19) H(21) 0.9500 no
C(20) H(22) 0.9500 no
C(21) H(23) 0.9501 no
C(22) H(24) 0.9501 no
H(6) C(7) 0.9499 no
